data_4108036
loop_
_publ_author_name
'Guillermo M\'inguez Espallargas'
'Lee Brammer'
'David R. Allan'
'Colin R. Pulham'
'Neil Robertson'
'John E. Warren'

_publ_section_title
;
 Noncovalent Interactions under Extreme Conditions: High-Pressure and
 Low-Temperature Diffraction Studies of the Isostructural Metal-Organic
 Networks (4-Chloropyridinium)2[CoX4] (X = Cl, Br)
;
_journal_name_full 'Journal of the American Chemical Society'
_journal_page_first 9058
_journal_page_last 9071
_journal_paper_doi 10.1021/ja8010868
_journal_volume 130
_journal_year 2008
_chemical_formula_moiety '2(C5 H5 Cl N), Br4 Co'
_chemical_formula_sum 'C10 H10 Br4 Cl2 Co N2'
_chemical_formula_weight 607.67
_chemical_name_systematic
; 
 ? 
;
_space_group_IT_number 15
_symmetry_cell_setting monoclinic
_symmetry_space_group_name_Hall '-C 2yc'
_symmetry_space_group_name_H-M 'C 1 2/c 1'
_atom_sites_solution_hydrogens geom
_atom_sites_solution_primary direct
_atom_sites_solution_secondary difmap
_audit_creation_method SHELXL-97
_cell_angle_alpha 90.00
_cell_angle_beta 100.243(2)
_cell_angle_gamma 90.00
_cell_formula_units_Z 4
_cell_length_a 17.1969(9)
_cell_length_b 7.3925(4)
_cell_length_c 13.7372(7)
_cell_measurement_reflns_used 8801
_cell_measurement_temperature 60(2)
_cell_measurement_theta_max 30.55
_cell_measurement_theta_min 3.01
_cell_volume 1718.55(16)
_computing_cell_refinement 'Bruker SMART'
_computing_data_collection 'Bruker SMART'
_computing_data_reduction 'Bruker SAINT'
_computing_molecular_graphics 'Bruker SHELXTL'
_computing_publication_material 'Bruker SHELXTL'
_computing_structure_refinement 'SHELXL-97 (Sheldrick, 1997)'
_computing_structure_solution 'SHELXS-97 (Sheldrick, 1990)'
_diffrn_ambient_temperature 60(2)
_diffrn_measured_fraction_theta_full 0.999
_diffrn_measured_fraction_theta_max 0.999
_diffrn_measurement_device_type 'CCD area detector'
_diffrn_measurement_method 'phi and omega scans'
_diffrn_radiation_monochromator graphite
_diffrn_radiation_source 'fine-focus sealed tube'
_diffrn_radiation_type MoK\a
_diffrn_radiation_wavelength 0.71073
_diffrn_reflns_av_R_equivalents 0.0197
_diffrn_reflns_av_sigmaI/netI 0.0148
_diffrn_reflns_limit_h_max 24
_diffrn_reflns_limit_h_min -24
_diffrn_reflns_limit_k_max 10
_diffrn_reflns_limit_k_min -8
_diffrn_reflns_limit_l_max 19
_diffrn_reflns_limit_l_min -17
_diffrn_reflns_number 12761
_diffrn_reflns_theta_full 30.55
_diffrn_reflns_theta_max 30.55
_diffrn_reflns_theta_min 2.41
_exptl_absorpt_coefficient_mu 10.596
_exptl_absorpt_correction_T_max 0.2514
_exptl_absorpt_correction_T_min 0.1491
_exptl_absorpt_correction_type multi-scan
_exptl_absorpt_process_details sadabs
_exptl_crystal_colour blue
_exptl_crystal_density_diffrn 2.349
_exptl_crystal_description block
_exptl_crystal_F_000 1140
_exptl_crystal_size_max 0.29
_exptl_crystal_size_mid 0.20
_exptl_crystal_size_min 0.18
_refine_diff_density_max 0.466
_refine_diff_density_min -0.468
_refine_diff_density_rms 0.086
_refine_ls_extinction_method none
_refine_ls_goodness_of_fit_ref 1.392
_refine_ls_hydrogen_treatment constr
_refine_ls_matrix_type full
_refine_ls_number_parameters 87
_refine_ls_number_reflns 2637
_refine_ls_number_restraints 0
_refine_ls_restrained_S_all 1.392
_refine_ls_R_factor_all 0.0163
_refine_ls_R_factor_gt 0.0148
_refine_ls_shift/su_max 0.001
_refine_ls_shift/su_mean 0.000
_refine_ls_structure_factor_coef Fsqd
_refine_ls_weighting_details 'calc w=1/[\s^2^(Fo^2^)+(0.0141P)^2^+0.0000P] where P=(Fo^2^+2Fc^2^)/3'
_refine_ls_weighting_scheme calc
_refine_ls_wR_factor_gt 0.0350
_refine_ls_wR_factor_ref 0.0352
_reflns_number_gt 2507
_reflns_number_total 2637
_reflns_threshold_expression >2sigma(I)
_cod_data_source_file ja8010868-file002_17.cif
_cod_data_source_block ilb871m
_cod_database_code 4108036

loop_
_symmetry_equiv_pos_as_xyz
'x, y, z'
'-x, y, -z+1/2'
'x+1/2, y+1/2, z'
'-x+1/2, y+1/2, -z+1/2'
'-x, -y, -z'
'x, -y, z-1/2'
'-x+1/2, -y+1/2, -z'
'x+1/2, -y+1/2, z-1/2'

loop_
_atom_site_label
_atom_site_type_symbol
_atom_site_fract_x
_atom_site_fract_y
_atom_site_fract_z
_atom_site_U_iso_or_equiv
_atom_site_adp_type
_atom_site_occupancy
_atom_site_symmetry_multiplicity
_atom_site_calc_flag
_atom_site_refinement_flags
Br1 Br 0.077411(7) 0.339661(18) 0.361939(9) 0.00997(4) Uani 1 1 d .
Br2 Br -0.093287(7) 0.729825(18) 0.318120(9) 0.01074(4) Uani 1 1 d .
Co1 Co 0.0000 0.55229(3) 0.2500 0.00737(5) Uani 1 2 d S
N1 N 0.39664(6) 0.69643(16) 0.38194(8) 0.0105(2) Uani 1 1 d .
H1 H 0.4282 0.7421 0.3444 0.013 Uiso 1 1 calc R
C2 C 0.32437(8) 0.64063(18) 0.33861(10) 0.0104(2) Uani 1 1 d .
H2 H 0.3080 0.6523 0.2691 0.013 Uiso 1 1 calc R
C3 C 0.27401(8) 0.56625(18) 0.39561(10) 0.0095(2) Uani 1 1 d .
H3 H 0.2226 0.5266 0.3663 0.011 Uiso 1 1 calc R
C4 C 0.30040(7) 0.55085(17) 0.49672(9) 0.0083(2) Uani 1 1 d .
Cl4 Cl 0.238542(17) 0.45884(4) 0.56940(2) 0.00974(6) Uani 1 1 d .
C5 C 0.37511(8) 0.61218(19) 0.54055(10) 0.0109(2) Uani 1 1 d .
H5 H 0.3926 0.6036 0.6100 0.013 Uiso 1 1 calc R
C6 C 0.42297(8) 0.68573(18) 0.48013(10) 0.0113(3) Uani 1 1 d .
H6 H 0.4742 0.7286 0.5077 0.014 Uiso 1 1 calc R

loop_
_atom_site_aniso_label
_atom_site_aniso_U_11
_atom_site_aniso_U_22
_atom_site_aniso_U_33
_atom_site_aniso_U_23
_atom_site_aniso_U_13
_atom_site_aniso_U_12
Br1 0.00578(6) 0.01179(7) 0.01167(7) 0.00363(5) -0.00027(4) -0.00041(4)
Br2 0.00974(6) 0.01145(7) 0.01182(7) -0.00164(5) 0.00404(5) 0.00186(5)
Co1 0.00619(11) 0.00734(12) 0.00872(11) 0.000 0.00165(8) 0.000
N1 0.0096(5) 0.0094(5) 0.0134(5) 0.0002(4) 0.0042(4) -0.0007(4)
C2 0.0115(6) 0.0096(6) 0.0103(6) -0.0011(5) 0.0018(5) 0.0003(5)
C3 0.0086(6) 0.0095(6) 0.0103(6) -0.0017(5) 0.0012(4) -0.0005(5)
C4 0.0085(6) 0.0063(6) 0.0108(6) 0.0000(5) 0.0035(4) 0.0005(4)
Cl4 0.00910(13) 0.01049(15) 0.01018(13) 0.00094(11) 0.00321(10) -0.00088(11)
C5 0.0110(6) 0.0106(6) 0.0109(6) -0.0001(5) 0.0012(5) 0.0004(5)
C6 0.0080(6) 0.0111(6) 0.0140(6) -0.0002(5) 0.0001(5) -0.0004(5)

loop_
_atom_type_symbol
_atom_type_description
_atom_type_scat_dispersion_real
_atom_type_scat_dispersion_imag
_atom_type_scat_source
C C 0.0033 0.0016 'International Tables Vol C Tables 4.2.6.8 and 6.1.1.4'
H H 0.0000 0.0000 'International Tables Vol C Tables 4.2.6.8 and 6.1.1.4'
N N 0.0061 0.0033 'International Tables Vol C Tables 4.2.6.8 and 6.1.1.4'
Cl Cl 0.1484 0.1585 'International Tables Vol C Tables 4.2.6.8 and 6.1.1.4'
Co Co 0.3494 0.9721 'International Tables Vol C Tables 4.2.6.8 and 6.1.1.4'
Br Br -0.2901 2.4595 'International Tables Vol C Tables 4.2.6.8 and 6.1.1.4'

loop_
_geom_angle_atom_site_label_1
_geom_angle_atom_site_label_2
_geom_angle_atom_site_label_3
_geom_angle
_geom_angle_site_symmetry_1
_geom_angle_site_symmetry_3
Br2 Co1 Br2 113.344(12) 2 .
Br2 Co1 Br1 116.038(5) 2 2
Br2 Co1 Br1 105.866(6) . 2
Br2 Co1 Br1 105.866(6) 2 .
Br2 Co1 Br1 116.038(5) . .
Br1 Co1 Br1 99.179(12) 2 .
C2 N1 C6 123.06(11) . .
C2 N1 H1 118.5 . .
C6 N1 H1 118.5 . .
N1 C2 C3 119.66(12) . .
N1 C2 H2 120.2 . .
C3 C2 H2 120.2 . .
C2 C3 C4 118.29(12) . .
C2 C3 H3 120.9 . .
C4 C3 H3 120.9 . .
C3 C4 C5 121.20(12) . .
C3 C4 Cl4 119.13(10) . .
C5 C4 Cl4 119.65(10) . .
C6 C5 C4 118.08(12) . .
C6 C5 H5 121.0 . .
C4 C5 H5 121.0 . .
N1 C6 C5 119.69(12) . .
N1 C6 H6 120.2 . .
C5 C6 H6 120.2 . .

loop_
_geom_bond_atom_site_label_1
_geom_bond_atom_site_label_2
_geom_bond_distance
_geom_bond_site_symmetry_2
Br1 Co1 2.4248(2) .
Br2 Co1 2.3886(2) .
Co1 Br2 2.3886(2) 2
Co1 Br1 2.4248(2) 2
N1 C2 1.3438(17) .
N1 C6 1.3466(16) .
N1 H1 0.8800 .
C2 C3 1.3809(17) .
C2 H2 0.9500 .
C3 C4 1.3871(18) .
C3 H3 0.9500 .
C4 C5 1.3942(18) .
C4 Cl4 1.7230(12) .
C5 C6 1.3801(18) .
C5 H5 0.9500 .
C6 H6 0.9500 .

loop_
_geom_torsion_atom_site_label_1
_geom_torsion_atom_site_label_2
_geom_torsion_atom_site_label_3
_geom_torsion_atom_site_label_4
_geom_torsion
C6 N1 C2 C3 -0.9(2)
N1 C2 C3 C4 -0.34(19)
C2 C3 C4 C5 1.38(19)
C2 C3 C4 Cl4 179.89(10)
C3 C4 C5 C6 -1.3(2)
Cl4 C4 C5 C6 -179.75(10)
C2 N1 C6 C5 1.0(2)
C4 C5 C6 N1 0.1(2)
